data_4340425
loop_
_publ_author_name
'Mokuolu, Q. Folshade'
'Kilner, Colin A.'
'Barrett, Simon A.'
'McGowan, Patrick C.'
'Halcrow, Malcolm A.'

_publ_section_title
;
 An unusual zinc-promoted decomposition of a bis(2-{pyrid-2-yl}ethyl)amine
 derivative.
;
_journal_issue 12
_journal_name_full 'Inorganic chemistry'
_journal_page_first 4136
_journal_page_last 4138
_journal_paper_doi 10.1021/ic050270o
_journal_volume 44
_journal_year 2005
_chemical_formula_moiety 'C25 H27 Br2 Cu Fe N3'
_chemical_formula_sum 'C25 H27 Br2 Cu Fe N3'
_chemical_formula_weight 648.71
_chemical_name_systematic
; 
Dibromo[bis(2-{pyrid-2-yl}ethyl)(ferrocenylmethyl)amine]copper(II)
;
_space_group_IT_number 61
_symmetry_cell_setting orthorhombic
_symmetry_space_group_name_Hall '-P 2ac 2ab'
_symmetry_space_group_name_H-M 'P b c a'
_atom_sites_solution_hydrogens geom
_atom_sites_solution_primary direct
_atom_sites_solution_secondary difmap
_audit_creation_method SHELXL-97
_cell_angle_alpha 90.00
_cell_angle_beta 90.00
_cell_angle_gamma 90.00
_cell_formula_units_Z 8
_cell_length_a 14.7899(2)
_cell_length_b 11.7343(2)
_cell_length_c 27.8198(4)
_cell_measurement_reflns_used 44387
_cell_measurement_temperature 150(2)
_cell_measurement_theta_max 27.49
_cell_measurement_theta_min 2.75
_cell_volume 4828.10(13)
_computing_cell_refinement 'DENZO-SMN (Otwinowski & Minor, 1997)'
_computing_data_collection 'COLLECT (Nonius, 1999)'
_computing_data_reduction 'DENZO-SMN (Otwinowski & Minor, 1997)'
_computing_molecular_graphics 'ORTEX (McArdle, 1995)'
_computing_publication_material 'local program'
_computing_structure_refinement 'SHELXL-97 (Sheldrick, 1997)'
_computing_structure_solution 'SHELXS-97 (Sheldrick, 1990)'
_diffrn_ambient_temperature 150(2)
_diffrn_detector_area_resol_mean 9.091
_diffrn_measured_fraction_theta_full 0.998
_diffrn_measured_fraction_theta_max 0.998
_diffrn_measurement_device_type 'Nonius KappaCCD area detector diffractometer'
_diffrn_measurement_method '\f and \w scans'
_diffrn_radiation_monochromator graphite
_diffrn_radiation_source 'fine-focus sealed tube'
_diffrn_radiation_type MoK\a
_diffrn_radiation_wavelength 0.71073
_diffrn_reflns_av_R_equivalents 0.1755
_diffrn_reflns_av_sigmaI/netI 0.0820
_diffrn_reflns_limit_h_max 18
_diffrn_reflns_limit_h_min -19
_diffrn_reflns_limit_k_max 15
_diffrn_reflns_limit_k_min -15
_diffrn_reflns_limit_l_max 36
_diffrn_reflns_limit_l_min -30
_diffrn_reflns_number 44387
_diffrn_reflns_theta_full 27.49
_diffrn_reflns_theta_max 27.49
_diffrn_reflns_theta_min 2.75
_exptl_absorpt_coefficient_mu 4.811
_exptl_absorpt_correction_T_max 0.729
_exptl_absorpt_correction_T_min 0.596
_exptl_absorpt_correction_type multi-scan
_exptl_absorpt_process_details
;
 Using multiple and symmetry-related data measurements via the program SORTAV
 See R.H. Blessing, Acta Cryst (1995), A51, 33-38 
;
_exptl_crystal_colour 'Dark green'
_exptl_crystal_density_diffrn 1.785
_exptl_crystal_density_method 'not measured'
_exptl_crystal_description Fragment
_exptl_crystal_F_000 2584
_exptl_crystal_size_max 0.12
_exptl_crystal_size_mid 0.07
_exptl_crystal_size_min 0.07
_refine_diff_density_max 0.796
_refine_diff_density_min -1.195
_refine_diff_density_rms 0.302
_refine_ls_extinction_coef 0.00093(13)
_refine_ls_extinction_expression Fc^*^=kFc[1+0.001xFc^2^\l^3^/sin(2\q)]^-1/4^
_refine_ls_extinction_method SHELXL
_refine_ls_goodness_of_fit_ref 1.041
_refine_ls_hydrogen_treatment constr
_refine_ls_matrix_type full
_refine_ls_number_parameters 335
_refine_ls_number_reflns 5533
_refine_ls_number_restraints 30
_refine_ls_restrained_S_all 1.039
_refine_ls_R_factor_all 0.0865
_refine_ls_R_factor_gt 0.0496
_refine_ls_shift/su_max 0.000
_refine_ls_shift/su_mean 0.000
_refine_ls_structure_factor_coef Fsqd
_refine_ls_weighting_details 'calc w=1/[\s^2^(Fo^2^)+(0.0541P)^2^+2.9611P] where P=(Fo^2^+2Fc^2^)/3'
_refine_ls_weighting_scheme calc
_refine_ls_wR_factor_gt 0.1097
_refine_ls_wR_factor_ref 0.1251
_reflns_number_gt 3806
_reflns_number_total 5533
_reflns_threshold_expression >2sigma(I)
_cod_data_source_file ic050270osi20050221_075532.cif
_cod_data_source_block c:\datasets\leeds\smcubr\smcubr
_cod_depositor_comments
;
The following automatic conversions were performed:

'_symmetry_cell_setting' value 'Orthorhombic' changed to
'orthorhombic' according to
/usr/data/users/saulius/automatic-downloads/retrospective/ACS/lib/dictionaries/cif_core.dic
dictionary named 'cif_core.dic' version 2.4.2 from 2011-04-26.

Automatic conversion script
Id: cif_fix_values 2281 2013-09-26 08:29:07Z andrius 
;
_cod_database_code 4340425

loop_
_symmetry_equiv_pos_as_xyz
'x, y, z'
'-x+1/2, -y, z+1/2'
'x+1/2, -y+1/2, -z'
'-x, y+1/2, -z+1/2'
'-x, -y, -z'
'x-1/2, y, -z-1/2'
'-x-1/2, y-1/2, z'
'x, -y-1/2, z-1/2'

loop_
_atom_site_label
_atom_site_type_symbol
_atom_site_fract_x
_atom_site_fract_y
_atom_site_fract_z
_atom_site_U_iso_or_equiv
_atom_site_adp_type
_atom_site_occupancy
_atom_site_symmetry_multiplicity
_atom_site_calc_flag
_atom_site_refinement_flags
_atom_site_disorder_assembly
_atom_site_disorder_group
Cu1 Cu -0.03230(3) 0.15232(4) 0.126831(19) 0.02407(16) Uani 1 1 d . . .
Br2 Br -0.12875(3) 0.02015(4) 0.176393(17) 0.03400(16) Uani 1 1 d . . .
Br3 Br 0.07879(3) 0.15015(4) 0.060381(18) 0.03737(16) Uani 1 1 d . . .
N4 N -0.0518(2) 0.3196(3) 0.15439(13) 0.0250(8) Uani 1 1 d . . .
C5 C -0.0217(3) 0.3214(4) 0.20548(16) 0.0293(10) Uani 1 1 d . . .
H5A H -0.0575 0.2647 0.2237 0.035 Uiso 1 1 calc R . .
H5B H -0.0352 0.3974 0.2191 0.035 Uiso 1 1 calc R . .
C6 C 0.0779(3) 0.2962(4) 0.21302(16) 0.0323(11) Uani 1 1 d . . .
H6A H 0.1128 0.3456 0.1910 0.039 Uiso 1 1 calc R . .
H6B H 0.0938 0.3190 0.2462 0.039 Uiso 1 1 calc R . .
C7 C 0.1087(3) 0.1768(4) 0.20579(16) 0.0290(10) Uani 1 1 d . . .
N8 N 0.0705(2) 0.1120(3) 0.17176(13) 0.0281(8) Uani 1 1 d . . .
C9 C 0.1009(3) 0.0052(4) 0.16525(19) 0.0354(12) Uani 1 1 d . . .
H9 H 0.0728 -0.0404 0.1413 0.043 Uiso 1 1 calc R . .
C10 C 0.1708(3) -0.0421(4) 0.19164(18) 0.0381(12) Uani 1 1 d . . .
H10 H 0.1914 -0.1174 0.1854 0.046 Uiso 1 1 calc R . .
C11 C 0.2095(3) 0.0231(5) 0.22704(19) 0.0402(12) Uani 1 1 d . . .
H11 H 0.2569 -0.0067 0.2463 0.048 Uiso 1 1 calc R . .
C12 C 0.1787(3) 0.1317(4) 0.23424(17) 0.0367(12) Uani 1 1 d . . .
H12 H 0.2049 0.1773 0.2588 0.044 Uiso 1 1 calc R . .
C13 C -0.1511(3) 0.3412(4) 0.15466(18) 0.0327(11) Uani 1 1 d . . .
H13A H -0.1626 0.4133 0.1721 0.039 Uiso 1 1 calc R . .
H13B H -0.1809 0.2793 0.1729 0.039 Uiso 1 1 calc R . .
C14 C -0.1946(3) 0.3491(4) 0.10576(17) 0.0323(11) Uani 1 1 d . . .
H14A H -0.1625 0.4089 0.0874 0.039 Uiso 1 1 calc R . .
H14B H -0.2575 0.3758 0.1104 0.039 Uiso 1 1 calc R . .
C15 C -0.1980(3) 0.2436(4) 0.07472(16) 0.0267(10) Uani 1 1 d . . .
N16 N -0.1351(2) 0.1619(3) 0.07947(13) 0.0247(8) Uani 1 1 d . . .
C17 C -0.1407(3) 0.0704(4) 0.05025(15) 0.0267(10) Uani 1 1 d . . .
H17 H -0.0968 0.0118 0.0536 0.032 Uiso 1 1 calc R . .
C18 C -0.2069(3) 0.0576(4) 0.01574(15) 0.0290(10) Uani 1 1 d . . .
H18 H -0.2086 -0.0082 -0.0042 0.035 Uiso 1 1 calc R . .
C19 C -0.2704(3) 0.1423(4) 0.01090(16) 0.0308(11) Uani 1 1 d . . .
H19 H -0.3167 0.1363 -0.0127 0.037 Uiso 1 1 calc R . .
C20 C -0.2661(3) 0.2350(4) 0.04033(16) 0.0292(10) Uani 1 1 d . . .
H20 H -0.3097 0.2940 0.0374 0.035 Uiso 1 1 calc R . .
C21 C -0.0023(3) 0.4054(3) 0.12435(15) 0.0248(9) Uani 1 1 d . . .
H21A H -0.0243 0.3992 0.0909 0.030 Uiso 1 1 calc R . .
H21B H 0.0627 0.3852 0.1243 0.030 Uiso 1 1 calc R . .
Fe22 Fe 0.04795(5) 0.65976(6) 0.10578(2) 0.02970(18) Uani 1 1 d D . .
C23 C -0.0114(3) 0.5273(4) 0.14018(15) 0.0270(10) Uani 1 1 d . A .
C24 C -0.0782(3) 0.6081(4) 0.12489(18) 0.0347(11) Uani 1 1 d . A .
H24 H -0.1270 0.5928 0.1036 0.042 Uiso 1 1 calc R . .
C25 C -0.0597(3) 0.7133(4) 0.14643(18) 0.0383(12) Uani 1 1 d . A .
H25 H -0.0938 0.7812 0.1423 0.046 Uiso 1 1 calc R . .
C26 C 0.0175(4) 0.7015(4) 0.17506(17) 0.0393(12) Uani 1 1 d . A .
H26 H 0.0452 0.7603 0.1934 0.047 Uiso 1 1 calc R . .
C27 C 0.0471(4) 0.5877(4) 0.17212(17) 0.0352(11) Uani 1 1 d . A .
H27 H 0.0975 0.5563 0.1886 0.042 Uiso 1 1 calc R . .
C28A C 0.1044(17) 0.5948(15) 0.0441(7) 0.075(14) Uani 0.50 1 d PD A 1
H28A H 0.1014 0.5184 0.0329 0.090 Uiso 0.50 1 calc PR A 1
C29A C 0.0434(14) 0.682(2) 0.0326(6) 0.052(8) Uani 0.50 1 d PD A 1
H29A H -0.0090 0.6748 0.0131 0.062 Uiso 0.50 1 calc PR A 1
C30A C 0.0733(15) 0.7820(14) 0.0552(8) 0.039(5) Uani 0.50 1 d PD A 1
H30A H 0.0448 0.8545 0.0535 0.047 Uiso 0.50 1 calc PR A 1
C31A C 0.1525(13) 0.7564(19) 0.0805(8) 0.042(5) Uani 0.50 1 d PD A 1
H31A H 0.1879 0.8088 0.0985 0.051 Uiso 0.50 1 calc PR A 1
C32A C 0.1705(11) 0.639(2) 0.0748(8) 0.082(10) Uani 0.50 1 d PD A 1
H32A H 0.2187 0.5981 0.0891 0.098 Uiso 0.50 1 calc PR A 1
C28B C 0.1694(8) 0.6153(17) 0.0744(4) 0.034(4) Uani 0.50 1 d PD A 2
H28B H 0.2113 0.5594 0.0851 0.041 Uiso 0.50 1 calc PR A 2
C29B C 0.0963(11) 0.5968(16) 0.0430(5) 0.037(8) Uani 0.50 1 d PD A 2
H29B H 0.0787 0.5255 0.0298 0.045 Uiso 0.50 1 calc PR A 2
C30B C 0.0540(13) 0.702(2) 0.0346(5) 0.050(7) Uani 0.50 1 d PD A 2
H30B H 0.0041 0.7147 0.0138 0.060 Uiso 0.50 1 calc PR A 2
C31B C 0.0986(17) 0.7843(12) 0.0623(9) 0.068(10) Uani 0.50 1 d PD A 2
H31B H 0.0834 0.8629 0.0640 0.082 Uiso 0.50 1 calc PR A 2
C32B C 0.1691(13) 0.7309(18) 0.0870(8) 0.066(10) Uani 0.50 1 d PD A 2
H32B H 0.2099 0.7668 0.1086 0.079 Uiso 0.50 1 calc PR A 2

loop_
_atom_site_aniso_label
_atom_site_aniso_U_11
_atom_site_aniso_U_22
_atom_site_aniso_U_33
_atom_site_aniso_U_23
_atom_site_aniso_U_13
_atom_site_aniso_U_12
Cu1 0.0252(3) 0.0221(3) 0.0249(3) 0.0002(2) -0.0022(2) -0.0005(2)
Br2 0.0380(3) 0.0306(3) 0.0334(3) 0.0044(2) 0.0038(2) -0.0062(2)
Br3 0.0324(3) 0.0429(3) 0.0368(3) 0.0034(2) 0.0078(2) 0.0040(2)
N4 0.0276(19) 0.025(2) 0.0223(19) -0.0002(15) -0.0018(16) 0.0015(15)
C5 0.038(3) 0.026(2) 0.024(2) -0.0015(18) 0.000(2) -0.004(2)
C6 0.044(3) 0.026(2) 0.027(3) -0.001(2) -0.010(2) -0.005(2)
C7 0.029(2) 0.033(3) 0.025(2) 0.002(2) 0.001(2) -0.009(2)
N8 0.028(2) 0.028(2) 0.028(2) 0.0055(17) -0.0058(17) -0.0013(17)
C9 0.032(3) 0.035(3) 0.039(3) 0.001(2) -0.008(2) 0.000(2)
C10 0.036(3) 0.033(3) 0.045(3) 0.003(2) -0.003(2) 0.006(2)
C11 0.033(3) 0.049(3) 0.039(3) 0.015(3) -0.004(2) 0.005(2)
C12 0.037(3) 0.043(3) 0.030(3) 0.004(2) -0.009(2) -0.003(2)
C13 0.028(2) 0.029(3) 0.041(3) -0.011(2) 0.002(2) -0.002(2)
C14 0.029(2) 0.030(3) 0.038(3) -0.007(2) -0.001(2) 0.004(2)
C15 0.027(2) 0.023(2) 0.030(2) 0.0046(19) 0.006(2) -0.0005(19)
N16 0.0225(18) 0.024(2) 0.028(2) 0.0000(16) 0.0036(16) 0.0010(16)
C17 0.031(2) 0.020(2) 0.028(2) 0.0016(19) 0.001(2) 0.0026(19)
C18 0.037(3) 0.024(2) 0.026(2) -0.0010(19) 0.000(2) -0.005(2)
C19 0.034(3) 0.033(3) 0.026(2) 0.004(2) -0.006(2) -0.004(2)
C20 0.027(2) 0.027(2) 0.034(3) 0.004(2) -0.001(2) -0.0016(19)
C21 0.030(2) 0.019(2) 0.024(2) 0.0025(18) 0.0005(19) 0.0032(19)
Fe22 0.0362(4) 0.0246(4) 0.0284(4) 0.0004(3) 0.0052(3) -0.0010(3)
C23 0.034(2) 0.025(2) 0.022(2) -0.0016(18) 0.005(2) -0.001(2)
C24 0.035(3) 0.025(2) 0.044(3) 0.003(2) 0.006(2) 0.001(2)
C25 0.048(3) 0.022(3) 0.045(3) 0.003(2) 0.016(3) 0.004(2)
C26 0.057(3) 0.032(3) 0.029(3) -0.007(2) 0.011(3) -0.011(2)
C27 0.046(3) 0.030(3) 0.029(3) 0.002(2) -0.001(2) -0.003(2)
C28A 0.12(3) 0.022(14) 0.08(2) 0.006(13) 0.07(2) -0.011(13)
C29A 0.040(10) 0.069(16) 0.047(14) -0.002(10) 0.006(9) -0.019(11)
C30A 0.046(9) 0.035(12) 0.036(9) 0.019(8) 0.011(7) 0.011(7)
C31A 0.045(12) 0.043(8) 0.039(11) 0.013(8) 0.002(9) -0.020(9)
C32A 0.071(17) 0.052(13) 0.12(2) 0.027(13) 0.056(16) 0.018(11)
C28B 0.026(9) 0.065(11) 0.012(6) 0.004(6) -0.005(6) 0.007(6)
C29B 0.038(10) 0.049(16) 0.025(12) -0.020(9) -0.001(9) 0.007(9)
C30B 0.083(17) 0.044(12) 0.021(10) 0.014(8) 0.022(9) 0.025(11)
C31B 0.10(2) 0.027(11) 0.08(2) -0.001(11) 0.054(17) -0.005(11)
C32B 0.047(11) 0.12(3) 0.036(10) -0.002(15) 0.006(9) -0.030(14)

loop_
_atom_type_symbol
_atom_type_description
_atom_type_scat_dispersion_real
_atom_type_scat_dispersion_imag
_atom_type_scat_source
C C 0.0033 0.0016 'International Tables Vol C Tables 4.2.6.8 and 6.1.1.4'
H H 0.0000 0.0000 'International Tables Vol C Tables 4.2.6.8 and 6.1.1.4'
Br Br -0.2901 2.4595 'International Tables Vol C Tables 4.2.6.8 and 6.1.1.4'
Cu Cu 0.3201 1.2651 'International Tables Vol C Tables 4.2.6.8 and 6.1.1.4'
Fe Fe 0.3463 0.8444 'International Tables Vol C Tables 4.2.6.8 and 6.1.1.4'
N N 0.0061 0.0033 'International Tables Vol C Tables 4.2.6.8 and 6.1.1.4'

loop_
_geom_angle_atom_site_label_1
_geom_angle_atom_site_label_2
_geom_angle_atom_site_label_3
_geom_angle
N16 Cu1 N8 169.59(15)
N16 Cu1 N4 94.69(14)
N8 Cu1 N4 95.44(15)
N16 Cu1 Br3 90.76(10)
N8 Cu1 Br3 87.72(11)
N4 Cu1 Br3 111.65(10)
N16 Cu1 Br2 87.99(10)
N8 Cu1 Br2 86.75(11)
N4 Cu1 Br2 107.11(10)
Br3 Cu1 Br2 141.19(3)
C5 N4 C13 106.7(3)
C5 N4 C21 112.1(3)
C13 N4 C21 111.7(3)
C5 N4 Cu1 108.4(3)
C13 N4 Cu1 107.0(3)
C21 N4 Cu1 110.6(3)
N4 C5 C6 114.8(4)
C7 C6 C5 117.5(4)
N8 C7 C12 119.7(4)
N8 C7 C6 120.1(4)
C12 C7 C6 120.2(4)
C7 N8 C9 118.9(4)
C7 N8 Cu1 128.4(3)
C9 N8 Cu1 112.7(3)
N8 C9 C10 123.5(5)
C11 C10 C9 117.9(5)
C12 C11 C10 119.1(5)
C11 C12 C7 120.8(5)
N4 C13 C14 115.2(4)
C13 C14 C15 118.7(4)
N16 C15 C20 121.2(4)
N16 C15 C14 120.4(4)
C20 C15 C14 118.4(4)
C15 N16 C17 117.8(4)
C15 N16 Cu1 128.9(3)
C17 N16 Cu1 113.3(3)
N16 C17 C18 123.3(4)
C19 C18 C17 118.3(4)
C20 C19 C18 119.1(4)
C19 C20 C15 120.2(4)
N4 C21 C23 115.6(4)
C32A Fe22 C23 119.9(7)
C32A Fe22 C29B 43.3(10)
C23 Fe22 C29B 106.3(6)
C32A Fe22 C27 110.1(6)
C23 Fe22 C27 41.24(18)
C29B Fe22 C27 129.3(6)
C32A Fe22 C24 154.1(8)
C23 Fe22 C24 41.40(19)
C29B Fe22 C24 116.2(5)
C27 Fe22 C24 68.4(2)
C32A Fe22 C26 129.1(7)
C23 Fe22 C26 69.02(19)
C29B Fe22 C26 168.5(5)
C27 Fe22 C26 40.5(2)
C24 Fe22 C26 67.8(2)
C32A Fe22 C31B 60.2(11)
C23 Fe22 C31B 171.6(8)
C29B Fe22 C31B 67.7(4)
C27 Fe22 C31B 147.1(8)
C24 Fe22 C31B 134.9(7)
C26 Fe22 C31B 118.0(7)
C32A Fe22 C31A 40.5(3)
C23 Fe22 C31A 156.4(7)
C29B Fe22 C31A 68.8(10)
C27 Fe22 C31A 123.3(6)
C24 Fe22 C31A 161.9(7)
C26 Fe22 C31A 111.0(6)
C31B Fe22 C31A 28.4(11)
C32A Fe22 C30B 64.9(10)
C23 Fe22 C30B 131.5(7)
C29B Fe22 C30B 40.3(3)
C27 Fe22 C30B 169.1(6)
C24 Fe22 C30B 111.5(6)
C26 Fe22 C30B 150.2(6)
C31B Fe22 C30B 40.2(3)
C31A Fe22 C30B 60.0(11)
C32A Fe22 C30A 68.0(5)
C23 Fe22 C30A 160.6(7)
C29B Fe22 C30A 66.3(11)
C27 Fe22 C30A 156.8(7)
C24 Fe22 C30A 123.9(6)
C26 Fe22 C30A 121.5(7)
C31B Fe22 C30A 11.9(12)
C31A Fe22 C30A 40.1(3)
C30B Fe22 C30A 32.3(12)
C32A Fe22 C32B 32.2(12)
C23 Fe22 C32B 144.5(7)
C29B Fe22 C32B 67.6(5)
C27 Fe22 C32B 114.0(7)
C24 Fe22 C32B 173.2(7)
C26 Fe22 C32B 109.7(6)
C31B Fe22 C32B 40.0(3)
C31A Fe22 C32B 12.0(11)
C30B Fe22 C32B 67.4(5)
C30A Fe22 C32B 51.5(11)
C32A Fe22 C25 165.3(8)
C23 Fe22 C25 68.79(18)
C29B Fe22 C25 149.4(4)
C27 Fe22 C25 67.8(2)
C24 Fe22 C25 40.1(2)
C26 Fe22 C25 40.0(2)
C31B Fe22 C25 113.1(6)
C31A Fe22 C25 127.4(7)
C30B Fe22 C25 119.6(5)
C30A Fe22 C25 107.9(6)
C32B Fe22 C25 134.1(6)
C27 C23 C24 105.9(4)
C27 C23 C21 126.9(4)
C24 C23 C21 127.2(4)
C27 C23 Fe22 69.6(3)
C24 C23 Fe22 69.6(3)
C21 C23 Fe22 123.6(3)
C25 C24 C23 108.8(5)
C25 C24 Fe22 70.7(3)
C23 C24 Fe22 69.0(3)
C26 C25 C24 108.4(5)
C26 C25 Fe22 69.5(3)
C24 C25 Fe22 69.2(3)
C25 C26 C27 108.4(4)
C25 C26 Fe22 70.5(3)
C27 C26 Fe22 69.4(3)
C26 C27 C23 108.5(4)
C26 C27 Fe22 70.1(3)
C23 C27 Fe22 69.2(3)
C32A C28A C29A 108.4(5)
C32A C28A Fe22 68.6(9)
C29A C28A Fe22 70.0(9)
C28A C29A C30A 107.9(5)
C28A C29A Fe22 70.2(8)
C30A C29A Fe22 69.7(9)
C31A C30A C29A 108.0(5)
C31A C30A Fe22 69.8(9)
C29A C30A Fe22 70.3(9)
C30A C31A C32A 108.1(5)
C30A C31A Fe22 70.1(9)
C32A C31A Fe22 68.9(9)
C28A C32A C31A 107.6(6)
C28A C32A Fe22 71.3(8)
C31A C32A Fe22 70.5(9)
C32B C28B C29B 107.6(5)
C32B C28B Fe22 69.3(8)
C29B C28B Fe22 68.5(7)
C30B C29B C28B 108.2(5)
C30B C29B Fe22 70.5(7)
C28B C29B Fe22 71.3(7)
C29B C30B C31B 107.8(5)
C29B C30B Fe22 69.2(7)
C31B C30B Fe22 69.8(8)
C32B C31B C30B 108.1(5)
C32B C31B Fe22 70.2(9)
C30B C31B Fe22 70.0(8)
C31B C32B C28B 108.2(6)
C31B C32B Fe22 69.8(9)
C28B C32B Fe22 70.8(8)

loop_
_geom_bond_atom_site_label_1
_geom_bond_atom_site_label_2
_geom_bond_distance
Cu1 N16 2.015(4)
Cu1 N8 2.024(4)
Cu1 N4 2.127(4)
Cu1 Br3 2.4734(7)
Cu1 Br2 2.5182(7)
N4 C5 1.490(5)
N4 C13 1.491(5)
N4 C21 1.499(6)
C5 C6 1.516(7)
C6 C7 1.488(7)
C7 N8 1.339(6)
C7 C12 1.406(7)
N8 C9 1.344(6)
C9 C10 1.385(7)
C10 C11 1.372(7)
C11 C12 1.368(7)
C13 C14 1.508(7)
C14 C15 1.510(6)
C15 N16 1.341(5)
C15 C20 1.393(6)
N16 C17 1.350(6)
C17 C18 1.380(6)
C18 C19 1.373(7)
C19 C20 1.364(6)
C21 C23 1.503(6)
Fe22 C32A 2.021(16)
Fe22 C23 2.026(4)
Fe22 C29B 2.027(13)
Fe22 C27 2.030(5)
Fe22 C24 2.032(5)
Fe22 C26 2.039(5)
Fe22 C31B 2.039(16)
Fe22 C31A 2.042(15)
Fe22 C30B 2.043(13)
Fe22 C30A 2.045(15)
Fe22 C32B 2.045(16)
Fe22 C25 2.052(5)
C23 C27 1.428(6)
C23 C24 1.434(7)
C24 C25 1.399(7)
C25 C26 1.399(7)
C26 C27 1.408(7)
C28A C32A 1.400(9)
C28A C29A 1.402(8)
C29A C30A 1.402(8)
C30A C31A 1.401(9)
C31A C32A 1.408(9)
C28B C32B 1.402(9)
C28B C29B 1.406(8)
C29B C30B 1.401(8)
C30B C31B 1.403(9)
C31B C32B 1.398(9)
